data_1535532
loop_
_publ_author_name
'Brigatti, M.F.'
'Poppi, L.'

_publ_section_title
;
 Crystal chemistry of a Ba-rich trioctahedral micas-1M
;
_journal_name_full 'European Journal of Mineralogy (1,1989-)'
_journal_page_first 856
_journal_page_last 871
_journal_volume 5
_journal_year 1993
_chemical_formula_sum 'Al2.5 Ba0.05 Fe2 H2.15 K1.8 Mg3.26 Na0.15 O24 Si5.5 Ti0.74'
_chemical_name_systematic
;
(K1.8 Na0.15 Ba0.05) (Mg3.26 Fe2 Ti0.74) (Al2.5 Si5.5 O20) O1.85 (O H)2.15
;
_space_group_IT_number 12
_symmetry_space_group_name_Hall '-C 2y'
_symmetry_space_group_name_H-M 'C 1 2/m 1'
_cell_angle_alpha 90
_cell_angle_beta 100.19
_cell_angle_gamma 90
_cell_formula_units_Z 1
_cell_length_a 5.331
_cell_length_b 9.23
_cell_length_c 10.16
_cell_volume 492.039
_citation_journal_id_ASTM EJMIER
_cod_data_source_file Brigatti_EJMIER_1993_973.cif
_cod_data_source_block H2.15Al2.5Ba0.05Fe2K1.8Mg3.26Na0.15O24Si5.5Ti0.74
_cod_original_cell_volume 492.0385
_cod_original_formula_sum
;
H2.15 Al2.5 Ba0.05 Fe2 K1.8 Mg3.26 Na0.15 O24 Si5.5 Ti0.74
;
_cod_database_code 1535532

loop_
_symmetry_equiv_pos_as_xyz
x,y,z
-x,y,-z
-x,-y,-z
x,-y,z
x+1/2,y+1/2,z
-x+1/2,y+1/2,-z
-x+1/2,-y+1/2,-z
x+1/2,-y+1/2,z

loop_
_atom_site_label
_atom_site_type_symbol
_atom_site_fract_x
_atom_site_fract_y
_atom_site_fract_z
_atom_site_occupancy
_atom_site_U_iso_or_equiv
O2 O-2 0.3238 0.2305 0.1674 1 0.0
Na1 Na+1 0 0.5 0 0.075 0.0
O3 O-2 0.1316 0.1679 0.3912 1 0.0
Ti2 Ti+4 0 0.3377 0.5 0.13 0.0
Ba1 Ba+2 0 0.5 0 0.025 0.0
K1 K+1 0 0.5 0 0.9 0.0
Ti1 Ti+4 0 0 0.5 0.11 0.0
Al1 Al+3 0.0744 0.1671 0.2236 0.31 0.0
O1 O-2 0.0165 0 0.1682 1 0.0
Fe1 Fe+2 0 0 0.5 0.3 0.0
Mg1 Mg+2 0 0 0.5 0.59 0.0
Si1 Si+4 0.0744 0.1671 0.2236 0.69 0.0
Fe2 Fe+2 0 0.3377 0.5 0.35 0.0
O4 O-2 0.1298 0.5 0.3988 1 0.0
Mg2 Mg+2 0 0.3377 0.5 0.52 0.0
